data_7230457
loop_
_publ_author_name
'Du, Xue-Dong'
'Zheng, Weiwei'
'Yi, Xiao-Hong'
'Zhao, Jiong-Peng'
'Wang, Peng'
'Wang, Chong-Chen'

_publ_section_title
;
 General strategy for lanthanide coordination polymers constructed from
 1,1&#x2032;-ferrocenedicarboxylic acid under hydrothermal conditions
;
_journal_issue 18
_journal_name_full CrystEngComm
_journal_page_first 2608
_journal_paper_doi 10.1039/C8CE00233A
_journal_volume 20
_journal_year 2018
_chemical_formula_moiety 'C48 H32 Fe2 N6 Nd2 O14'
_chemical_formula_sum 'C48 H32 Fe2 N6 Nd2 O14'
_chemical_formula_weight 1316.97
_space_group_crystal_system monoclinic
_space_group_IT_number 14
_space_group_name_Hall '-P 2yn'
_space_group_name_H-M_alt 'P 1 21/n 1'
_symmetry_space_group_name_Hall '-P 2yn'
_symmetry_space_group_name_H-M 'P 1 21/n 1'
_atom_sites_solution_hydrogens geom
_atom_sites_solution_primary direct
_audit_creation_date 2018-03-17
_audit_creation_method
;
Olex2 1.2-beta
(compiled 2016.11.30 svn.r3356 for OlexSys, GUI svn.r5269)
;
_audit_update_record
;
2018-03-27 deposited with the CCDC.
2018-04-10 downloaded from the CCDC.
;
_cell_angle_alpha 90
_cell_angle_beta 108.905(2)
_cell_angle_gamma 90
_cell_formula_units_Z 2
_cell_length_a 14.0408(13)
_cell_length_b 11.8581(11)
_cell_length_c 14.7027(14)
_cell_measurement_reflns_used 3115
_cell_measurement_temperature 298(2)
_cell_measurement_theta_max 0.7606
_cell_measurement_theta_min 0.6389
_cell_volume 2315.9(4)
_computing_cell_refinement 'Bruker SMART'
_computing_data_collection 'Bruker SMART'
_computing_data_reduction 'Bruker SMART'
_computing_molecular_graphics 'Olex2 (Dolomanov et al., 2009)'
_computing_publication_material 'Olex2 (Dolomanov et al., 2009)'
_computing_structure_refinement 'ShelXL (Sheldrick, 2015)'
_computing_structure_solution 'SIR2004 (Burla et al., 2007)'
_diffrn_ambient_temperature 298.15
_diffrn_measured_fraction_theta_full 0.995
_diffrn_measured_fraction_theta_max 0.995
_diffrn_measurement_device_type 'CCD area detector'
_diffrn_measurement_method 'phi and omega scans'
_diffrn_radiation_type MoK\a
_diffrn_radiation_wavelength 0.71073
_diffrn_reflns_av_R_equivalents 0.1036
_diffrn_reflns_av_unetI/netI 0.0821
_diffrn_reflns_Laue_measured_fraction_full 0.995
_diffrn_reflns_Laue_measured_fraction_max 0.995
_diffrn_reflns_limit_h_max 16
_diffrn_reflns_limit_h_min -16
_diffrn_reflns_limit_k_max 14
_diffrn_reflns_limit_k_min -13
_diffrn_reflns_limit_l_max 14
_diffrn_reflns_limit_l_min -17
_diffrn_reflns_number 11612
_diffrn_reflns_point_group_measured_fraction_full 0.995
_diffrn_reflns_point_group_measured_fraction_max 0.995
_diffrn_reflns_theta_full 25.019
_diffrn_reflns_theta_max 25.019
_diffrn_reflns_theta_min 2.302
_exptl_absorpt_coefficient_mu 2.895
_exptl_absorpt_correction_T_max 0.7606
_exptl_absorpt_correction_T_min 0.6389
_exptl_absorpt_correction_type multi-scan
_exptl_absorpt_process_details sadabs
_exptl_crystal_colour red
_exptl_crystal_colour_primary red
_exptl_crystal_density_diffrn 1.889
_exptl_crystal_density_method 'not measured'
_exptl_crystal_description acicular
_exptl_crystal_F_000 1292
_exptl_crystal_size_max 0.17
_exptl_crystal_size_mid 0.11
_exptl_crystal_size_min 0.1
_refine_diff_density_max 2.511
_refine_diff_density_min -1.853
_refine_diff_density_rms 0.212
_refine_ls_extinction_method none
_refine_ls_goodness_of_fit_ref 1.003
_refine_ls_hydrogen_treatment constr
_refine_ls_matrix_type full
_refine_ls_number_parameters 325
_refine_ls_number_reflns 4070
_refine_ls_number_restraints 0
_refine_ls_restrained_S_all 1.003
_refine_ls_R_factor_all 0.0757
_refine_ls_R_factor_gt 0.0571
_refine_ls_shift/su_max 0.001
_refine_ls_shift/su_mean 0.000
_refine_ls_structure_factor_coef Fsqd
_refine_ls_weighting_details 'w=1/[\s^2^(Fo^2^)+(0.0964P)^2^] where P=(Fo^2^+2Fc^2^)/3'
_refine_ls_weighting_scheme calc
_refine_ls_wR_factor_gt 0.1418
_refine_ls_wR_factor_ref 0.1552
_reflns_Friedel_coverage 0.000
_reflns_number_gt 3088
_reflns_number_total 4070
_reflns_threshold_expression 'I > 2\s(I)'
_cod_data_source_file c8ce00233a2.cif
_cod_data_source_block 160316g
_cod_depositor_comments 'Adding full bibliography for 7230440--7230465.cif.'
_cod_database_code 7230457
_shelx_space_group_comment
;
The symmetry employed for this shelxl refinement is uniquely defined
by the following loop, which should always be used as a source of
symmetry information in preference to the above space-group names.
They are only intended as comments.
;
_shelx_estimated_absorpt_t_max 0.761
_shelx_estimated_absorpt_t_min 0.639
_olex2_refinement_description
;
1. Fixed Uiso
 At 1.2 times of:
  All C(H) groups
2.a Aromatic/amide H refined with riding coordinates:
 C3(H3), C4(H4), C5(H5), C6(H6), C9(H9), C10(H10), C11(H11), C12(H12),
 C13(H13), C14(H14), C15(H15), C20(H20), C21(H21), C22(H22), C23(H23), C24(H24)
;
_shelx_shelxl_version_number 2014/7
_olex2_submission_special_instructions 'No special instructions were received'

loop_
_space_group_symop_operation_xyz
'x, y, z'
'-x+1/2, y+1/2, -z+1/2'
'-x, -y, -z'
'x-1/2, -y-1/2, z-1/2'

loop_
_atom_site_label
_atom_site_type_symbol
_atom_site_fract_x
_atom_site_fract_y
_atom_site_fract_z
_atom_site_U_iso_or_equiv
_atom_site_adp_type
_atom_site_occupancy
_atom_site_site_symmetry_order
_atom_site_calc_flag
_atom_site_refinement_flags_posn
Nd1 Nd 0.40811(3) 0.01533(3) 0.07676(3) 0.03091(19) Uani 1 1 d .
Fe1 Fe 0.67038(8) 0.32712(9) 0.16473(8) 0.0362(3) Uani 1 1 d .
O1 O 0.5855(4) 0.0317(4) 0.0998(4) 0.0325(12) Uani 1 1 d .
O2 O 0.7279(4) 0.0474(5) 0.0685(4) 0.0394(12) Uani 1 1 d .
O3 O 0.4388(4) 0.1929(4) 0.0159(4) 0.0376(12) Uani 1 1 d .
O4 O 0.5483(4) 0.1789(4) -0.0634(4) 0.0375(12) Uani 1 1 d .
O5 O 0.4367(4) 0.0951(5) 0.2409(4) 0.0511(15) Uani 1 1 d .
O6 O 0.4899(5) -0.0754(5) 0.2472(4) 0.0525(15) Uani 1 1 d .
O7 O 0.5059(9) 0.0145(6) 0.3794(5) 0.097(3) Uani 1 1 d .
N1 N 0.2526(5) 0.1473(6) 0.0732(5) 0.0379(15) Uani 1 1 d .
N2 N 0.2654(5) -0.0736(6) 0.1304(5) 0.0442(16) Uani 1 1 d .
N3 N 0.4787(6) 0.0107(7) 0.2914(5) 0.0491(19) Uani 1 1 d .
C1 C 0.6736(5) 0.0747(6) 0.1168(5) 0.0322(17) Uani 1 1 d .
C2 C 0.7094(5) 0.1606(6) 0.1928(5) 0.0337(17) Uani 1 1 d .
C3 C 0.6589(6) 0.2030(6) 0.2568(5) 0.0394(18) Uani 1 1 d .
H3 H 0.5988 0.1762 0.2626 0.047 Uiso 1 1 calc R
C4 C 0.7177(7) 0.2930(7) 0.3093(5) 0.047(2) Uani 1 1 d .
H4 H 0.7032 0.3348 0.3568 0.056 Uiso 1 1 calc R
C5 C 0.8018(6) 0.3092(7) 0.2780(6) 0.045(2) Uani 1 1 d .
H5 H 0.8519 0.3632 0.3009 0.054 Uiso 1 1 calc R
C6 C 0.7965(6) 0.2291(7) 0.2060(6) 0.0407(19) Uani 1 1 d .
H6 H 0.8422 0.2219 0.1725 0.049 Uiso 1 1 calc R
C7 C 0.5112(5) 0.2294(6) -0.0064(5) 0.0350(18) Uani 1 1 d .
C8 C 0.5587(6) 0.3367(6) 0.0372(5) 0.0360(18) Uani 1 1 d .
C9 C 0.5318(6) 0.3997(7) 0.1073(6) 0.047(2) Uani 1 1 d .
H9 H 0.4757 0.3871 0.1265 0.056 Uiso 1 1 calc R
C10 C 0.6044(9) 0.4843(7) 0.1427(8) 0.062(3) Uani 1 1 d .
H10 H 0.6048 0.5372 0.1895 0.075 Uiso 1 1 calc R
C11 C 0.6760(9) 0.4752(7) 0.0955(8) 0.065(3) Uani 1 1 d .
H11 H 0.7320 0.5215 0.1060 0.078 Uiso 1 1 calc R
C12 C 0.6504(7) 0.3845(7) 0.0291(6) 0.049(2) Uani 1 1 d .
H12 H 0.6854 0.3607 -0.0113 0.059 Uiso 1 1 calc R
C13 C 0.2459(7) 0.2534(8) 0.0475(6) 0.051(2) Uani 1 1 d .
H13 H 0.3000 0.2860 0.0337 0.061 Uiso 1 1 calc R
C14 C 0.1612(8) 0.3207(9) 0.0396(9) 0.074(3) Uani 1 1 d .
H14 H 0.1591 0.3958 0.0208 0.089 Uiso 1 1 calc R
C15 C 0.0836(9) 0.2743(11) 0.0598(8) 0.082(4) Uani 1 1 d .
H15 H 0.0273 0.3180 0.0554 0.098 Uiso 1 1 calc R
C16 C 0.0855(8) 0.1617(10) 0.0873(8) 0.070(3) Uani 1 1 d .
C17 C 0.1744(6) 0.1009(8) 0.0931(6) 0.050(2) Uani 1 1 d .
C18 C 0.1799(7) -0.0157(8) 0.1226(7) 0.049(2) Uani 1 1 d .
C19 C 0.0970(8) -0.0680(11) 0.1432(8) 0.070(3) Uani 1 1 d .
C20 C 0.1075(9) -0.1790(11) 0.1692(9) 0.081(4) Uani 1 1 d .
H20 H 0.0550 -0.2150 0.1831 0.097 Uiso 1 1 calc R
C21 C 0.1925(8) -0.2392(10) 0.1755(8) 0.076(3) Uani 1 1 d .
H21 H 0.1978 -0.3154 0.1911 0.092 Uiso 1 1 calc R
C22 C 0.2710(8) -0.1810(9) 0.1574(7) 0.060(3) Uani 1 1 d .
H22 H 0.3307 -0.2197 0.1647 0.072 Uiso 1 1 calc R
C23 C 0.0028(10) 0.1048(14) 0.1061(11) 0.100(4) Uani 1 1 d .
H23 H -0.0561 0.1448 0.0994 0.120 Uiso 1 1 calc R
C24 C 0.0081(10) -0.0020(12) 0.1325(12) 0.091(4) Uani 1 1 d .
H24 H -0.0467 -0.0353 0.1444 0.109 Uiso 1 1 calc R

loop_
_atom_site_aniso_label
_atom_site_aniso_U_11
_atom_site_aniso_U_22
_atom_site_aniso_U_33
_atom_site_aniso_U_23
_atom_site_aniso_U_13
_atom_site_aniso_U_12
Nd1 0.0332(3) 0.0248(3) 0.0353(3) -0.00174(15) 0.01180(19) -0.00014(15)
Fe1 0.0419(7) 0.0214(6) 0.0405(6) -0.0024(4) 0.0068(5) -0.0042(4)
O1 0.037(3) 0.020(3) 0.036(3) 0.003(2) 0.005(2) -0.002(2)
O2 0.039(3) 0.033(3) 0.048(3) -0.002(2) 0.016(3) 0.006(2)
O3 0.039(3) 0.027(3) 0.049(3) 0.005(2) 0.016(2) 0.000(2)
O4 0.040(3) 0.030(3) 0.043(3) 0.000(2) 0.014(2) 0.001(2)
O5 0.068(4) 0.040(4) 0.049(3) -0.010(3) 0.024(3) -0.001(3)
O6 0.060(4) 0.045(4) 0.048(3) -0.002(3) 0.011(3) 0.005(3)
O7 0.172(10) 0.073(6) 0.038(4) -0.009(3) 0.021(5) -0.037(5)
N1 0.035(4) 0.037(4) 0.043(4) -0.002(3) 0.015(3) 0.006(3)
N2 0.046(4) 0.040(4) 0.049(4) 0.002(3) 0.020(3) -0.004(3)
N3 0.053(5) 0.054(5) 0.040(4) 0.000(3) 0.016(4) -0.014(4)
C1 0.032(4) 0.021(4) 0.039(4) 0.011(3) 0.005(3) 0.004(3)
C2 0.031(4) 0.028(4) 0.037(4) 0.004(3) 0.004(3) -0.004(3)
C3 0.047(5) 0.030(4) 0.041(4) 0.001(3) 0.015(4) 0.001(3)
C4 0.066(6) 0.034(5) 0.030(4) -0.002(3) 0.001(4) 0.006(4)
C5 0.037(5) 0.033(5) 0.053(5) -0.007(4) -0.003(4) -0.006(3)
C6 0.032(4) 0.033(4) 0.054(5) 0.003(4) 0.010(4) -0.001(3)
C7 0.041(5) 0.025(4) 0.037(4) 0.005(3) 0.010(4) 0.005(3)
C8 0.043(5) 0.023(4) 0.036(4) 0.006(3) 0.005(3) 0.004(3)
C9 0.039(5) 0.029(4) 0.062(5) -0.011(4) 0.002(4) 0.009(3)
C10 0.082(8) 0.023(5) 0.061(6) -0.008(4) -0.004(6) 0.012(4)
C11 0.082(8) 0.029(5) 0.064(6) -0.001(4) -0.003(6) -0.025(5)
C12 0.063(6) 0.033(5) 0.047(5) 0.003(4) 0.013(4) -0.017(4)
C13 0.049(5) 0.045(6) 0.064(6) -0.005(4) 0.025(4) 0.008(4)
C14 0.062(7) 0.041(6) 0.128(10) -0.008(6) 0.044(7) 0.020(5)
C15 0.074(8) 0.096(10) 0.076(8) -0.004(7) 0.024(6) 0.042(7)
C16 0.058(6) 0.069(8) 0.094(8) 0.005(6) 0.040(6) 0.022(5)
C17 0.043(5) 0.059(6) 0.048(5) -0.009(4) 0.015(4) 0.004(4)
C18 0.048(6) 0.055(6) 0.048(5) -0.001(4) 0.020(4) -0.005(4)
C19 0.063(7) 0.085(9) 0.078(7) 0.008(6) 0.046(6) -0.008(6)
C20 0.072(8) 0.094(10) 0.087(8) 0.021(7) 0.039(6) -0.016(7)
C21 0.079(8) 0.064(7) 0.095(8) 0.025(6) 0.040(7) -0.015(6)
C22 0.064(6) 0.054(6) 0.065(6) 0.015(5) 0.026(5) -0.004(5)
C23 0.077(9) 0.108(12) 0.141(13) -0.011(10) 0.072(9) 0.012(8)
C24 0.058(8) 0.114(13) 0.121(12) 0.007(8) 0.058(8) -0.006(7)

loop_
_atom_type_symbol
_atom_type_description
_atom_type_scat_dispersion_real
_atom_type_scat_dispersion_imag
_atom_type_scat_source
C C 0.0033 0.0016 'International Tables Vol C Tables 4.2.6.8 and 6.1.1.4'
H H 0.0000 0.0000 'International Tables Vol C Tables 4.2.6.8 and 6.1.1.4'
Fe Fe 0.3463 0.8444 'International Tables Vol C Tables 4.2.6.8 and 6.1.1.4'
N N 0.0061 0.0033 'International Tables Vol C Tables 4.2.6.8 and 6.1.1.4'
Nd Nd -0.1943 3.0179 'International Tables Vol C Tables 4.2.6.8 and 6.1.1.4'
O O 0.0106 0.0060 'International Tables Vol C Tables 4.2.6.8 and 6.1.1.4'

loop_
_geom_angle_atom_site_label_1
_geom_angle_atom_site_label_2
_geom_angle_atom_site_label_3
_geom_angle
_geom_angle_site_symmetry_1
_geom_angle_site_symmetry_3
O1 Nd1 Nd1 36.61(11) 3_655 3_655
O1 Nd1 Nd1 41.63(12) . 3_655
O1 Nd1 O1 78.24(17) . 3_655
O1 Nd1 O2 128.24(18) . 3_655
O1 Nd1 O5 89.91(18) . .
O1 Nd1 O6 77.65(18) . .
O1 Nd1 N1 139.10(18) . .
O1 Nd1 N2 148.41(19) . .
O1 Nd1 C1 103.26(19) . 3_655
O1 Nd1 C1 26.19(18) 3_655 3_655
O2 Nd1 Nd1 86.74(13) 3_655 3_655
O2 Nd1 O1 50.25(17) 3_655 3_655
O2 Nd1 O5 141.71(19) 3_655 .
O2 Nd1 O6 132.67(19) 3_655 .
O2 Nd1 N1 76.25(18) 3_655 .
O2 Nd1 N2 71.7(2) 3_655 .
O2 Nd1 C1 25.07(18) 3_655 3_655
O3 Nd1 Nd1 68.67(13) . 3_655
O3 Nd1 O1 75.74(16) . 3_655
O3 Nd1 O1 71.18(17) . .
O3 Nd1 O2 97.13(18) . 3_655
O3 Nd1 O4 137.22(19) . 3_655
O3 Nd1 O5 92.1(2) . .
O3 Nd1 O6 130.15(19) . .
O3 Nd1 N1 73.79(19) . .
O3 Nd1 N2 136.3(2) . .
O3 Nd1 C1 91.09(19) . 3_655
O4 Nd1 Nd1 68.64(13) 3_655 3_655
O4 Nd1 O1 79.06(16) 3_655 .
O4 Nd1 O1 68.51(16) 3_655 3_655
O4 Nd1 O2 77.74(17) 3_655 3_655
O4 Nd1 O5 118.35(19) 3_655 .
O4 Nd1 O6 68.98(18) 3_655 .
O4 Nd1 N1 141.82(19) 3_655 .
O4 Nd1 N2 83.0(2) 3_655 .
O4 Nd1 C1 66.34(18) 3_655 3_655
O5 Nd1 Nd1 130.91(14) . 3_655
O5 Nd1 O1 165.15(18) . 3_655
O5 Nd1 O6 49.5(2) . .
O5 Nd1 N1 70.8(2) . .
O5 Nd1 N2 76.1(2) . .
O5 Nd1 C1 166.8(2) . 3_655
O6 Nd1 Nd1 110.02(14) . 3_655
O6 Nd1 O1 134.15(17) . 3_655
O6 Nd1 N1 111.1(2) . .
O6 Nd1 C1 134.1(2) . 3_655
N1 Nd1 Nd1 136.24(14) . 3_655
N1 Nd1 O1 112.69(18) . 3_655
N1 Nd1 C1 97.79(19) . 3_655
N2 Nd1 Nd1 147.56(16) . 3_655
N2 Nd1 O1 118.61(18) . 3_655
N2 Nd1 O6 71.7(2) . .
N2 Nd1 N1 62.6(2) . .
N2 Nd1 C1 92.8(2) . 3_655
C1 Nd1 Nd1 62.02(15) 3_655 3_655
C2 Fe1 C5 68.1(3) . .
C2 Fe1 C10 168.0(4) . .
C3 Fe1 C2 41.2(3) . .
C3 Fe1 C4 40.5(3) . .
C3 Fe1 C5 68.4(3) . .
C3 Fe1 C9 108.0(4) . .
C3 Fe1 C10 128.9(4) . .
C3 Fe1 C11 166.9(4) . .
C4 Fe1 C2 68.1(3) . .
C4 Fe1 C5 40.3(4) . .
C4 Fe1 C10 108.6(4) . .
C5 Fe1 C10 117.4(4) . .
C6 Fe1 C2 40.8(3) . .
C6 Fe1 C3 68.9(3) . .
C6 Fe1 C4 67.7(4) . .
C6 Fe1 C5 40.1(3) . .
C6 Fe1 C9 169.1(3) . .
C6 Fe1 C10 150.0(4) . .
C6 Fe1 C11 117.9(4) . .
C8 Fe1 C2 108.5(3) . .
C8 Fe1 C3 116.9(3) . .
C8 Fe1 C4 150.0(4) . .
C8 Fe1 C5 168.5(4) . .
C8 Fe1 C6 130.3(3) . .
C8 Fe1 C9 40.9(3) . .
C8 Fe1 C10 68.2(3) . .
C8 Fe1 C11 68.5(3) . .
C8 Fe1 C12 41.8(3) . .
C9 Fe1 C2 130.1(3) . .
C9 Fe1 C4 117.1(4) . .
C9 Fe1 C5 149.6(3) . .
C9 Fe1 C10 40.0(4) . .
C11 Fe1 C2 151.0(4) . .
C11 Fe1 C4 129.3(4) . .
C11 Fe1 C5 108.8(4) . .
C11 Fe1 C9 67.5(4) . .
C11 Fe1 C10 39.9(5) . .
C12 Fe1 C2 117.4(3) . .
C12 Fe1 C3 151.0(3) . .
C12 Fe1 C4 167.2(3) . .
C12 Fe1 C5 129.0(4) . .
C12 Fe1 C6 108.2(4) . .
C12 Fe1 C9 69.2(4) . .
C12 Fe1 C10 68.4(4) . .
C12 Fe1 C11 40.6(4) . .
Nd1 O1 Nd1 101.76(17) . 3_655
C1 O1 Nd1 160.8(5) . .
C1 O1 Nd1 86.5(4) . 3_655
C1 O2 Nd1 97.3(4) . 3_655
C7 O3 Nd1 132.1(5) . .
C7 O4 Nd1 132.3(5) . 3_655
N3 O5 Nd1 99.5(5) . .
N3 O6 Nd1 94.1(5) . .
C13 N1 Nd1 123.4(6) . .
C13 N1 C17 118.1(7) . .
C17 N1 Nd1 118.4(6) . .
C18 N2 Nd1 121.1(6) . .
C22 N2 Nd1 120.2(6) . .
C22 N2 C18 118.4(8) . .
O6 N3 O5 116.9(7) . .
O7 N3 O5 121.0(8) . .
O7 N3 O6 122.1(8) . .
O1 C1 Nd1 67.3(4) . 3_655
O1 C1 C2 119.5(7) . .
O2 C1 Nd1 57.6(4) . 3_655
O2 C1 O1 121.0(7) . .
O2 C1 C2 119.5(7) . .
C2 C1 Nd1 157.8(5) . 3_655
C1 C2 Fe1 120.6(5) . .
C3 C2 Fe1 68.9(4) . .
C3 C2 C1 128.1(7) . .
C6 C2 Fe1 69.0(4) . .
C6 C2 C1 124.3(7) . .
C6 C2 C3 107.1(7) . .
Fe1 C3 H3 125.1 . .
C2 C3 Fe1 69.9(4) . .
C2 C3 H3 126.4 . .
C4 C3 Fe1 70.2(5) . .
C4 C3 C2 107.2(7) . .
C4 C3 H3 126.4 . .
Fe1 C4 H4 126.6 . .
C3 C4 Fe1 69.4(4) . .
C3 C4 H4 125.5 . .
C5 C4 Fe1 70.1(5) . .
C5 C4 C3 109.0(8) . .
C5 C4 H4 125.5 . .
Fe1 C5 H5 126.6 . .
C4 C5 Fe1 69.7(4) . .
C4 C5 H5 126.0 . .
C6 C5 Fe1 69.2(4) . .
C6 C5 C4 107.9(7) . .
C6 C5 H5 126.0 . .
Fe1 C6 H6 125.2 . .
C2 C6 Fe1 70.2(4) . .
C2 C6 H6 125.6 . .
C5 C6 Fe1 70.6(5) . .
C5 C6 C2 108.8(7) . .
C5 C6 H6 125.6 . .
O3 C7 O4 123.7(7) . .
O3 C7 C8 118.4(7) . .
O4 C7 C8 117.8(7) . .
C7 C8 Fe1 117.3(5) . .
C9 C8 Fe1 70.4(4) . .
C9 C8 C7 125.3(7) . .
C9 C8 C12 107.8(7) . .
C12 C8 Fe1 69.8(4) . .
C12 C8 C7 126.1(7) . .
Fe1 C9 H9 126.4 . .
C8 C9 Fe1 68.7(4) . .
C8 C9 H9 125.9 . .
C10 C9 Fe1 70.6(5) . .
C10 C9 C8 108.2(9) . .
C10 C9 H9 125.9 . .
Fe1 C10 H10 126.9 . .
C9 C10 Fe1 69.4(5) . .
C9 C10 H10 125.9 . .
C11 C10 Fe1 69.5(6) . .
C11 C10 C9 108.3(9) . .
C11 C10 H10 125.9 . .
Fe1 C11 H11 126.3 . .
C10 C11 Fe1 70.7(6) . .
C10 C11 H11 125.1 . .
C10 C11 C12 109.7(9) . .
C12 C11 Fe1 69.5(5) . .
C12 C11 H11 125.1 . .
Fe1 C12 H12 126.2 . .
C8 C12 Fe1 68.5(4) . .
C8 C12 H12 127.0 . .
C11 C12 Fe1 69.9(5) . .
C11 C12 C8 106.0(9) . .
C11 C12 H12 127.0 . .
N1 C13 H13 118.4 . .
N1 C13 C14 123.2(9) . .
C14 C13 H13 118.4 . .
C13 C14 H14 120.7 . .
C15 C14 C13 118.5(10) . .
C15 C14 H14 120.7 . .
C14 C15 H15 119.4 . .
C14 C15 C16 121.3(9) . .
C16 C15 H15 119.4 . .
C15 C16 C17 115.9(10) . .
C15 C16 C23 124.2(11) . .
C17 C16 C23 119.8(11) . .
N1 C17 C16 122.9(9) . .
N1 C17 C18 119.4(8) . .
C16 C17 C18 117.7(9) . .
N2 C18 C17 118.0(8) . .
N2 C18 C19 121.4(9) . .
C19 C18 C17 120.6(9) . .
C18 C19 C24 118.5(11) . .
C20 C19 C18 117.0(10) . .
C20 C19 C24 124.5(11) . .
C19 C20 H20 118.9 . .
C19 C20 C21 122.3(10) . .
C21 C20 H20 118.9 . .
C20 C21 H21 121.5 . .
C20 C21 C22 117.1(11) . .
C22 C21 H21 121.5 . .
N2 C22 C21 123.8(10) . .
N2 C22 H22 118.1 . .
C21 C22 H22 118.1 . .
C16 C23 H23 118.9 . .
C24 C23 C16 122.2(12) . .
C24 C23 H23 118.9 . .
C19 C24 H24 119.4 . .
C23 C24 C19 121.2(11) . .
C23 C24 H24 119.4 . .

loop_
_geom_bond_atom_site_label_1
_geom_bond_atom_site_label_2
_geom_bond_distance
_geom_bond_site_symmetry_2
Nd1 Nd1 3.9573(8) 3_655
Nd1 O1 2.411(5) .
Nd1 O1 2.685(5) 3_655
Nd1 O2 2.474(5) 3_655
Nd1 O3 2.381(5) .
Nd1 O4 2.408(5) 3_655
Nd1 O5 2.500(5) .
Nd1 O6 2.626(6) .
Nd1 N1 2.673(6) .
Nd1 N2 2.602(7) .
Nd1 C1 2.906(8) 3_655
Fe1 C2 2.055(7) .
Fe1 C3 2.041(8) .
Fe1 C4 2.052(8) .
Fe1 C5 2.058(8) .
Fe1 C6 2.039(8) .
Fe1 C8 2.021(7) .
Fe1 C9 2.044(8) .
Fe1 C10 2.060(9) .
Fe1 C11 2.044(9) .
Fe1 C12 2.038(8) .
O1 Nd1 2.685(5) 3_655
O1 C1 1.285(8) .
O2 Nd1 2.474(5) 3_655
O2 C1 1.241(9) .
O3 C7 1.244(9) .
O4 Nd1 2.408(5) 3_655
O4 C7 1.271(9) .
O5 N3 1.272(9) .
O6 N3 1.247(10) .
O7 N3 1.225(10) .
N1 C13 1.309(11) .
N1 C17 1.342(11) .
N2 C18 1.356(11) .
N2 C22 1.328(12) .
C1 Nd1 2.906(8) 3_655
C1 C2 1.474(10) .
C2 C3 1.441(11) .
C2 C6 1.428(10) .
C3 H3 0.9300 .
C3 C4 1.415(11) .
C4 H4 0.9300 .
C4 C5 1.414(13) .
C5 H5 0.9300 .
C5 C6 1.406(12) .
C6 H6 0.9300 .
C7 C8 1.482(10) .
C8 C9 1.420(11) .
C8 C12 1.447(11) .
C9 H9 0.9300 .
C9 C10 1.405(13) .
C10 H10 0.9300 .
C10 C11 1.398(17) .
C11 H11 0.9300 .
C11 C12 1.417(12) .
C12 H12 0.9300 .
C13 H13 0.9300 .
C13 C14 1.406(12) .
C14 H14 0.9300 .
C14 C15 1.337(16) .
C15 H15 0.9300 .
C15 C16 1.393(17) .
C16 C17 1.421(12) .
C16 C23 1.444(17) .
C17 C18 1.444(13) .
C18 C19 1.435(13) .
C19 C20 1.365(16) .
C19 C24 1.438(17) .
C20 H20 0.9300 .
C20 C21 1.368(16) .
C21 H21 0.9300 .
C21 C22 1.397(13) .
C22 H22 0.9300 .
C23 H23 0.9300 .
C23 C24 1.320(17) .
C24 H24 0.9300 .

loop_
_geom_torsion_atom_site_label_1
_geom_torsion_atom_site_label_2
_geom_torsion_atom_site_label_3
_geom_torsion_atom_site_label_4
_geom_torsion
_geom_torsion_site_symmetry_1
_geom_torsion_site_symmetry_4
Nd1 O1 C1 Nd1 -116.6(14) . 3_655
Nd1 O1 C1 O2 -21.7(6) 3_655 .
Nd1 O1 C1 O2 -138.3(12) . .
Nd1 O1 C1 C2 156.3(6) 3_655 .
Nd1 O1 C1 C2 39.8(17) . .
Nd1 O2 C1 O1 23.8(7) 3_655 .
Nd1 O2 C1 C2 -154.2(6) 3_655 .
Nd1 O3 C7 O4 52.2(10) . .
Nd1 O3 C7 C8 -126.5(6) . .
Nd1 O4 C7 O3 -45.0(10) 3_655 .
Nd1 O4 C7 C8 133.7(6) 3_655 .
Nd1 O5 N3 O6 -0.5(8) . .
Nd1 O5 N3 O7 180.0(9) . .
Nd1 O6 N3 O5 0.5(8) . .
Nd1 O6 N3 O7 180.0(9) . .
Nd1 N1 C13 C14 175.7(7) . .
Nd1 N1 C17 C16 -176.0(7) . .
Nd1 N1 C17 C18 4.7(10) . .
Nd1 N2 C18 C17 -6.3(11) . .
Nd1 N2 C18 C19 173.8(7) . .
Nd1 N2 C22 C21 -171.6(8) . .
Nd1 C1 C2 Fe1 18.7(17) 3_655 .
Nd1 C1 C2 C3 104.8(14) 3_655 .
Nd1 C1 C2 C6 -65.5(16) 3_655 .
Fe1 C2 C3 C4 -60.5(5) . .
Fe1 C2 C6 C5 60.3(5) . .
Fe1 C3 C4 C5 -59.0(6) . .
Fe1 C4 C5 C6 -58.9(5) . .
Fe1 C5 C6 C2 -60.1(5) . .
Fe1 C8 C9 C10 59.8(6) . .
Fe1 C8 C12 C11 -60.2(6) . .
Fe1 C9 C10 C11 58.7(7) . .
Fe1 C10 C11 C12 58.7(7) . .
Fe1 C11 C12 C8 59.3(5) . .
O1 C1 C2 Fe1 -83.5(8) . .
O1 C1 C2 C3 2.6(11) . .
O1 C1 C2 C6 -167.7(7) . .
O2 C1 C2 Fe1 94.6(7) . .
O2 C1 C2 C3 -179.4(7) . .
O2 C1 C2 C6 10.4(11) . .
O3 C7 C8 Fe1 88.0(8) . .
O3 C7 C8 C9 3.6(11) . .
O3 C7 C8 C12 171.9(7) . .
O4 C7 C8 Fe1 -90.8(7) . .
O4 C7 C8 C9 -175.2(7) . .
O4 C7 C8 C12 -6.9(11) . .
N1 C13 C14 C15 0.3(16) . .
N1 C17 C18 N2 0.9(13) . .
N1 C17 C18 C19 -179.3(9) . .
N2 C18 C19 C20 -1.2(16) . .
N2 C18 C19 C24 -179.4(11) . .
C1 C2 C3 Fe1 -112.9(7) . .
C1 C2 C3 C4 -173.5(7) . .
C1 C2 C6 Fe1 113.4(7) . .
C1 C2 C6 C5 173.8(7) . .
C2 C3 C4 Fe1 60.4(5) . .
C2 C3 C4 C5 1.4(9) . .
C3 C2 C6 Fe1 -58.6(5) . .
C3 C2 C6 C5 1.8(8) . .
C3 C4 C5 Fe1 58.6(5) . .
C3 C4 C5 C6 -0.3(9) . .
C4 C5 C6 Fe1 59.1(5) . .
C4 C5 C6 C2 -0.9(9) . .
C6 C2 C3 Fe1 58.6(5) . .
C6 C2 C3 C4 -1.9(8) . .
C7 C8 C9 Fe1 110.1(7) . .
C7 C8 C9 C10 169.9(7) . .
C7 C8 C12 Fe1 -109.6(7) . .
C7 C8 C12 C11 -169.8(7) . .
C8 C9 C10 Fe1 -58.6(6) . .
C8 C9 C10 C11 0.2(10) . .
C9 C8 C12 Fe1 60.4(5) . .
C9 C8 C12 C11 0.2(9) . .
C9 C10 C11 Fe1 -58.7(6) . .
C9 C10 C11 C12 0.0(11) . .
C10 C11 C12 Fe1 -59.4(7) . .
C10 C11 C12 C8 -0.1(10) . .
C12 C8 C9 Fe1 -60.0(5) . .
C12 C8 C9 C10 -0.2(9) . .
C13 N1 C17 C16 0.0(13) . .
C13 N1 C17 C18 -179.4(8) . .
C13 C14 C15 C16 -0.5(18) . .
C14 C15 C16 C17 0.4(17) . .
C14 C15 C16 C23 -177.2(12) . .
C15 C16 C17 N1 -0.1(15) . .
C15 C16 C17 C18 179.2(10) . .
C15 C16 C23 C24 -179.7(14) . .
C16 C17 C18 N2 -178.5(9) . .
C16 C17 C18 C19 1.3(14) . .
C16 C23 C24 C19 0(2) . .
C17 N1 C13 C14 0.0(13) . .
C17 C16 C23 C24 3(2) . .
C17 C18 C19 C20 179.0(10) . .
C17 C18 C19 C24 0.8(16) . .
C18 N2 C22 C21 2.1(15) . .
C18 C19 C20 C21 -0.1(19) . .
C18 C19 C24 C23 -1(2) . .
C19 C20 C21 C22 2.3(19) . .
C20 C19 C24 C23 -179.3(15) . .
C20 C21 C22 N2 -3.3(17) . .
C22 N2 C18 C17 -179.9(8) . .
C22 N2 C18 C19 0.3(13) . .
C23 C16 C17 N1 177.6(10) . .
C23 C16 C17 C18 -3.1(15) . .
C24 C19 C20 C21 177.9(13) . .
